data_4324881
loop_
_publ_author_name
'Beatriz Calvo'
'Matthew G. Davidson'
'Daniel Garc\'ia-Viv\'o'

_publ_contact_author_address
;Department of Chemistry,
University of Bath,
Bath BA2 7AY
;
_publ_contact_author_email m.g.davidson@bath.ac.uk
_publ_contact_author_name M.G.Davidson
_publ_section_title
;
 Polyamine-Stabilized Sodium Aryloxides: Simple Initiators for the
 Ring-Opening Polymerization of rac-Lactide
;
_journal_name_full 'Inorganic Chemistry'
_journal_page_first 3589
_journal_page_last 3595
_journal_paper_doi 10.1021/ic102542q
_journal_volume 50
_journal_year 2011
_chemical_formula_sum 'C42 H78 N4 Na2 O2'
_chemical_formula_weight 717.07
_chemical_name_systematic
;
 ?
;
_space_group_IT_number 2
_symmetry_cell_setting triclinic
_symmetry_Int_Tables_number 2
_symmetry_space_group_name_Hall '-P 1'
_symmetry_space_group_name_H-M 'P -1'
_atom_sites_solution_hydrogens geom
_atom_sites_solution_primary direct
_atom_sites_solution_secondary difmap
_audit_conform_dict_location ftp://ftp.iucr.org/pub/cif_core.dic
_audit_conform_dict_name cif_core.dic
_audit_conform_dict_version 2.3
_audit_creation_date 2008-11-18T17:49:59-00:00
_audit_creation_method 'WinGX routine CIF_UPDATE'
_cell_angle_alpha 75.212(2)
_cell_angle_beta 82.060(2)
_cell_angle_gamma 84.557(2)
_cell_formula_units_Z 2
_cell_length_a 10.1610(4)
_cell_length_b 12.5230(4)
_cell_length_c 18.2140(6)
_cell_measurement_reflns_used 17494
_cell_measurement_temperature 150(2)
_cell_measurement_theta_max 27.485
_cell_measurement_theta_min 3.513
_cell_volume 2215.11(14)
_computing_cell_refinement 'HKL Scalepack (Otwinowski & Minor 1997)'
_computing_data_collection 'Collect (Bruker AXS BV, 1997-2004)'
_computing_data_reduction 'HKL Denzo and Scalepack (Otwinowski & Minor 1997)'
_computing_structure_refinement 'SHELXL-97 (Sheldrick, 1997)'
_computing_structure_solution 'SHELXS-97 (Sheldrick, 1990)'
_diffrn_ambient_temperature 150(2)
_diffrn_detector_area_resol_mean 9
_diffrn_measured_fraction_theta_full 0.985
_diffrn_measured_fraction_theta_max 0.985
_diffrn_measurement_device '95mm CCD camera on \k-goniostat'
_diffrn_measurement_device_type KappaCCD
_diffrn_measurement_method CCD
_diffrn_orient_matrix_type 'by Bruker AXS Collect from scalepack cell'
_diffrn_orient_matrix_UB_11 0.0586479
_diffrn_orient_matrix_UB_12 -0.0286835
_diffrn_orient_matrix_UB_13 0.0414719
_diffrn_orient_matrix_UB_21 0.0732789
_diffrn_orient_matrix_UB_22 0.044705
_diffrn_orient_matrix_UB_23 -0.0319835
_diffrn_orient_matrix_UB_31 -0.0331979
_diffrn_orient_matrix_UB_32 0.0634525
_diffrn_orient_matrix_UB_33 0.0229659
_diffrn_radiation_monochromator graphite
_diffrn_radiation_type MoK\a
_diffrn_radiation_wavelength 0.71073
_diffrn_reflns_av_R_equivalents 0.1327
_diffrn_reflns_av_unetI/netI 0.1114
_diffrn_reflns_limit_h_max 13
_diffrn_reflns_limit_h_min -13
_diffrn_reflns_limit_k_max 16
_diffrn_reflns_limit_k_min -16
_diffrn_reflns_limit_l_max 23
_diffrn_reflns_limit_l_min -22
_diffrn_reflns_number 29124
_diffrn_reflns_theta_full 27.55
_diffrn_reflns_theta_max 27.55
_diffrn_reflns_theta_min 5.01
_exptl_absorpt_coefficient_mu 0.082
_exptl_absorpt_correction_type none
_exptl_crystal_colour colourless
_exptl_crystal_density_diffrn 1.075
_exptl_crystal_description prism
_exptl_crystal_F_000 792
_exptl_crystal_size_max 0.30
_exptl_crystal_size_mid 0.15
_exptl_crystal_size_min 0.08
_refine_diff_density_max 0.324
_refine_diff_density_min -0.338
_refine_diff_density_rms 0.059
_refine_ls_extinction_method none
_refine_ls_goodness_of_fit_ref 1.009
_refine_ls_hydrogen_treatment riding
_refine_ls_matrix_type full
_refine_ls_number_parameters 451
_refine_ls_number_reflns 10071
_refine_ls_number_restraints 0
_refine_ls_restrained_S_all 1.009
_refine_ls_R_factor_all 0.1307
_refine_ls_R_factor_gt 0.0684
_refine_ls_shift/su_max 0
_refine_ls_shift/su_mean 0
_refine_ls_structure_factor_coef Fsqd
_refine_ls_weighting_details 'calc w=1/[\s^2^(Fo^2^)+(0.0878P)^2^+1.1043P] where P=(Fo^2^+2Fc^2^)/3'
_refine_ls_weighting_scheme calc
_refine_ls_wR_factor_gt 0.1649
_refine_ls_wR_factor_ref 0.2094
_reflns_number_gt 5783
_reflns_number_total 10071
_reflns_threshold_expression >2sigma(I)
_cod_data_source_file ic102542q_si_001_2.cif
_cod_data_source_block Compound_3_h08mgd10
_cod_original_cell_volume 2215.11(13)
_cod_database_code 4324881

loop_
_symmetry_equiv_pos_as_xyz
'x, y, z'
'-x, -y, -z'

loop_
_atom_site_label
_atom_site_type_symbol
_atom_site_fract_x
_atom_site_fract_y
_atom_site_fract_z
_atom_site_U_iso_or_equiv
_atom_site_adp_type
_atom_site_occupancy
_atom_site_symmetry_multiplicity
_atom_site_calc_flag
_atom_site_refinement_flags
Na1 Na 0.89098(10) 0.31846(8) 0.76806(6) 0.0304(3) Uani 1 1 d .
Na2 Na 0.71423(10) 0.13369(8) 0.71905(6) 0.0293(2) Uani 1 1 d .
O1 O 0.66707(18) 0.28856(14) 0.76159(10) 0.0283(4) Uani 1 1 d .
O2 O 0.93721(17) 0.16439(14) 0.72409(10) 0.0269(4) Uani 1 1 d .
C42 C 0.4972(3) 0.5571(2) 0.76629(15) 0.0290(5) Uani 1 1 d .
H42 H 0.4914 0.6285 0.7352 0.035 Uiso 1 1 calc R
C41 C 0.5690(3) 0.4743(2) 0.73596(14) 0.0265(5) Uani 1 1 d .
C25 C 1.0634(2) 0.0839(2) 0.62773(13) 0.0237(5) Uani 1 1 d .
C24 C 1.1379(2) -0.0083(2) 0.61159(14) 0.0256(5) Uani 1 1 d .
H24 H 1.1609 -0.0101 0.5607 0.031 Uiso 1 1 calc R
C21 C 1.0760(3) -0.0018(2) 0.76447(14) 0.0280(5) Uani 1 1 d .
N3 N 0.5366(2) 0.10860(19) 0.62814(13) 0.0333(5) Uani 1 1 d .
N1 N 1.0957(2) 0.45771(19) 0.72136(14) 0.0340(5) Uani 1 1 d .
C47 C 0.6273(3) 0.5008(2) 0.65098(15) 0.0291(5) Uani 1 1 d .
C44 C 0.4372(3) 0.4292(2) 0.88420(15) 0.0324(6) Uani 1 1 d .
H44 H 0.3903 0.414 0.9329 0.039 Uiso 1 1 calc R
C23 C 1.1794(3) -0.0979(2) 0.66812(15) 0.0284(5) Uani 1 1 d .
C27 C 1.0277(3) 0.1823(2) 0.56171(14) 0.0265(5) Uani 1 1 d .
N4 N 0.6647(3) -0.07962(19) 0.74176(13) 0.0355(5) Uani 1 1 d .
C26 C 1.2568(3) -0.1976(2) 0.64782(17) 0.0365(6) Uani 1 1 d .
H26A H 1.2672 -0.1878 0.5933 0.055 Uiso 0.5 1 calc PR
H26B H 1.2095 -0.2627 0.6718 0.055 Uiso 0.5 1 calc PR
H26C H 1.3429 -0.2058 0.6654 0.055 Uiso 0.5 1 calc PR
H26D H 1.2792 -0.2498 0.6937 0.055 Uiso 0.5 1 calc PR
H26E H 1.337 -0.1748 0.6152 0.055 Uiso 0.5 1 calc PR
H26F H 1.2035 -0.2318 0.6217 0.055 Uiso 0.5 1 calc PR
C45 C 0.5071(3) 0.3419(2) 0.85846(15) 0.0280(5) Uani 1 1 d .
C40 C 0.5848(2) 0.36454(19) 0.78420(14) 0.0238(5) Uani 1 1 d .
C20 C 1.0227(2) 0.08561(19) 0.70629(14) 0.0231(5) Uani 1 1 d .
C51 C 0.5013(3) 0.2232(2) 0.90984(15) 0.0336(6) Uani 1 1 d .
C31 C 1.0511(3) -0.0003(2) 0.84989(15) 0.0346(6) Uani 1 1 d .
C29 C 0.8766(3) 0.2012(2) 0.55971(16) 0.0344(6) Uani 1 1 d .
H29A H 0.8418 0.1356 0.5539 0.052 Uiso 1 1 calc R
H29B H 0.8582 0.262 0.5174 0.052 Uiso 1 1 calc R
H29C H 0.8355 0.2177 0.6066 0.052 Uiso 1 1 calc R
C43 C 0.4342(3) 0.5376(2) 0.84069(16) 0.0315(6) Uani 1 1 d .
C48 C 0.5691(3) 0.4261(2) 0.61015(16) 0.0371(6) Uani 1 1 d .
H48A H 0.6057 0.4425 0.5573 0.056 Uiso 1 1 calc R
H48B H 0.4741 0.4392 0.6138 0.056 Uiso 1 1 calc R
H48C H 0.5912 0.35 0.6338 0.056 Uiso 1 1 calc R
N2 N 0.9201(3) 0.4235(2) 0.87277(15) 0.0441(6) Uani 1 1 d .
C28 C 1.0893(3) 0.1661(2) 0.48302(15) 0.0354(6) Uani 1 1 d .
H28A H 1.1842 0.1545 0.4821 0.053 Uiso 1 1 calc R
H28B H 1.0682 0.2308 0.4441 0.053 Uiso 1 1 calc R
H28C H 1.054 0.1029 0.4738 0.053 Uiso 1 1 calc R
C22 C 1.1502(3) -0.0906(2) 0.74301(15) 0.0300(6) Uani 1 1 d .
H22 H 1.1817 -0.1481 0.7812 0.036 Uiso 1 1 calc R
C30 C 1.0828(3) 0.2880(2) 0.57135(16) 0.0323(6) Uani 1 1 d .
H30A H 1.1773 0.2766 0.5728 0.048 Uiso 1 1 calc R
H30B H 1.0411 0.3043 0.6182 0.048 Uiso 1 1 calc R
H30C H 1.0643 0.3488 0.5291 0.048 Uiso 1 1 calc R
C49 C 0.5933(3) 0.6211(2) 0.60890(17) 0.0434(7) Uani 1 1 d .
H49A H 0.6319 0.6337 0.5565 0.065 Uiso 1 1 calc R
H49B H 0.6285 0.6704 0.6329 0.065 Uiso 1 1 calc R
H49C H 0.4984 0.6343 0.6111 0.065 Uiso 1 1 calc R
C10 C 0.5356(4) 0.1763(3) 0.55007(18) 0.0474(8) Uani 1 1 d .
H10A H 0.6177 0.1621 0.5201 0.071 Uiso 1 1 calc R
H10B H 0.5258 0.2531 0.5506 0.071 Uiso 1 1 calc R
H10C H 0.4625 0.1582 0.5281 0.071 Uiso 1 1 calc R
C2 C 1.1234(3) 0.5234(2) 0.64212(18) 0.0426(7) Uani 1 1 d .
H2A H 1.0501 0.5763 0.6296 0.064 Uiso 1 1 calc R
H2B H 1.1351 0.4752 0.608 0.064 Uiso 1 1 calc R
H2C H 1.2031 0.5615 0.637 0.064 Uiso 1 1 calc R
C11 C 0.4112(3) 0.1312(3) 0.6731(2) 0.0446(7) Uani 1 1 d .
H11A H 0.4112 0.0873 0.7247 0.067 Uiso 1 1 calc R
H11B H 0.3384 0.1127 0.6511 0.067 Uiso 1 1 calc R
H11C H 0.4015 0.2082 0.673 0.067 Uiso 1 1 calc R
C46 C 0.3611(3) 0.6301(2) 0.87245(19) 0.0424(7) Uani 1 1 d .
H46A H 0.3699 0.6989 0.8346 0.064 Uiso 1 1 calc R
H46B H 0.3985 0.6343 0.9172 0.064 Uiso 1 1 calc R
H46C H 0.2686 0.6157 0.8858 0.064 Uiso 1 1 calc R
C1 C 1.2090(3) 0.3779(3) 0.7390(2) 0.0454(7) Uani 1 1 d .
H1A H 1.2184 0.3284 0.7059 0.068 Uiso 1 1 calc R
H1B H 1.1942 0.3364 0.7913 0.068 Uiso 1 1 calc R
H1C H 1.2888 0.4167 0.7315 0.068 Uiso 1 1 calc R
C52 C 0.4692(4) 0.1425(3) 0.86584(18) 0.0455(8) Uani 1 1 d .
H52A H 0.386 0.1663 0.8456 0.068 Uiso 1 1 calc R
H52B H 0.4627 0.07 0.8996 0.068 Uiso 1 1 calc R
H52C H 0.5385 0.1404 0.8246 0.068 Uiso 1 1 calc R
C12 C 0.5519(3) -0.0076(2) 0.62370(18) 0.0403(7) Uani 1 1 d .
H12A H 0.6336 -0.0183 0.5912 0.048 Uiso 1 1 calc R
H12B H 0.4786 -0.0224 0.5996 0.048 Uiso 1 1 calc R
C50 C 0.7803(3) 0.4833(3) 0.64038(17) 0.0383(6) Uani 1 1 d .
H50A H 0.812 0.5007 0.5868 0.057 Uiso 1 1 calc R
H50B H 0.8059 0.4075 0.663 0.057 Uiso 1 1 calc R
H50C H 0.8182 0.5307 0.6647 0.057 Uiso 1 1 calc R
C13 C 0.5557(3) -0.0900(2) 0.69955(19) 0.0434(7) Uani 1 1 d .
H13A H 0.4719 -0.082 0.731 0.052 Uiso 1 1 calc R
H13B H 0.563 -0.1639 0.6912 0.052 Uiso 1 1 calc R
C15 C 0.6369(4) -0.1472(3) 0.8195(2) 0.0535(9) Uani 1 1 d .
H15A H 0.7066 -0.1419 0.8488 0.08 Uiso 1 1 calc R
H15B H 0.6322 -0.2229 0.8183 0.08 Uiso 1 1 calc R
H15C H 0.5534 -0.1212 0.8427 0.08 Uiso 1 1 calc R
C33 C 1.0887(4) 0.1080(3) 0.86132(19) 0.0511(8) Uani 1 1 d .
H33A H 1.1806 0.1186 0.8423 0.077 Uiso 1 1 calc R
H33B H 1.075 0.1062 0.9148 0.077 Uiso 1 1 calc R
H33C H 1.0342 0.1679 0.8341 0.077 Uiso 1 1 calc R
C14 C 0.7922(3) -0.1193(3) 0.7069(2) 0.0466(8) Uani 1 1 d .
H14A H 0.862 -0.1114 0.7353 0.07 Uiso 1 1 calc R
H14B H 0.8094 -0.0768 0.655 0.07 Uiso 1 1 calc R
H14C H 0.7887 -0.1959 0.7074 0.07 Uiso 1 1 calc R
C3 C 1.0787(3) 0.5346(3) 0.77150(19) 0.0445(7) Uani 1 1 d .
H3A H 1.0093 0.5909 0.755 0.053 Uiso 1 1 calc R
H3B H 1.1607 0.5714 0.7656 0.053 Uiso 1 1 calc R
C4 C 1.0434(3) 0.4804(3) 0.85467(19) 0.0467(8) Uani 1 1 d .
H4A H 1.1156 0.4274 0.8718 0.056 Uiso 1 1 calc R
H4B H 1.0365 0.5365 0.8834 0.056 Uiso 1 1 calc R
C34 C 1.1397(6) -0.0899(3) 0.8985(2) 0.0831(17) Uani 1 1 d .
H34A H 1.1211 -0.1615 0.894 0.125 Uiso 1 1 calc R
H34B H 1.1217 -0.0868 0.9511 0.125 Uiso 1 1 calc R
H34C H 1.2317 -0.0771 0.8807 0.125 Uiso 1 1 calc R
C5 C 0.8051(4) 0.5011(4) 0.8682(3) 0.0656(11) Uani 1 1 d .
H5A H 0.7255 0.4613 0.8804 0.098 Uiso 1 1 calc R
H5B H 0.8074 0.5478 0.8173 0.098 Uiso 1 1 calc R
H5C H 0.8059 0.5457 0.9038 0.098 Uiso 1 1 calc R
C6 C 0.9202(5) 0.3530(4) 0.9512(2) 0.0677(11) Uani 1 1 d .
H6A H 0.9969 0.3018 0.9535 0.101 Uiso 1 1 calc R
H6B H 0.8409 0.3129 0.9651 0.101 Uiso 1 1 calc R
H6C H 0.9229 0.3985 0.9861 0.101 Uiso 1 1 calc R
C54 C 0.6338(4) 0.1858(3) 0.9429(3) 0.0703(13) Uani 1 1 d .
H54A H 0.6528 0.2368 0.9709 0.106 Uiso 1 1 calc R
H54B H 0.7038 0.1841 0.902 0.106 Uiso 1 1 calc R
H54C H 0.6275 0.1132 0.9765 0.106 Uiso 1 1 calc R
C32 C 0.9061(4) -0.0179(5) 0.8806(2) 0.0799(15) Uani 1 1 d .
H32A H 0.8827 -0.0868 0.8735 0.12 Uiso 1 1 calc R
H32B H 0.8509 0.0416 0.8536 0.12 Uiso 1 1 calc R
H32C H 0.893 -0.0197 0.9341 0.12 Uiso 1 1 calc R
C53 C 0.3912(5) 0.2150(3) 0.9774(2) 0.0636(11) Uani 1 1 d .
H53A H 0.4069 0.2639 1.0077 0.095 Uiso 1 1 calc R
H53B H 0.3914 0.1403 1.0083 0.095 Uiso 1 1 calc R
H53C H 0.3065 0.2355 0.9585 0.095 Uiso 1 1 calc R

loop_
_atom_site_aniso_label
_atom_site_aniso_U_11
_atom_site_aniso_U_22
_atom_site_aniso_U_33
_atom_site_aniso_U_23
_atom_site_aniso_U_13
_atom_site_aniso_U_12
Na1 0.0292(6) 0.0299(5) 0.0344(6) -0.0116(4) -0.0059(4) 0.0003(4)
Na2 0.0295(5) 0.0276(5) 0.0314(6) -0.0089(4) -0.0027(4) -0.0010(4)
O1 0.0259(9) 0.0241(8) 0.0335(10) -0.0070(7) -0.0019(7) 0.0027(7)
O2 0.0244(9) 0.0298(9) 0.0264(9) -0.0091(7) -0.0014(7) 0.0034(7)
C42 0.0279(13) 0.0256(12) 0.0331(14) -0.0074(10) -0.0036(10) 0.0014(10)
C41 0.0229(12) 0.0267(12) 0.0290(13) -0.0056(10) -0.0034(10) 0.0009(10)
C25 0.0225(12) 0.0268(12) 0.0224(12) -0.0064(9) -0.0046(9) -0.0019(10)
C24 0.0242(12) 0.0295(12) 0.0240(12) -0.0092(9) 0.0011(9) -0.0052(10)
C21 0.0320(14) 0.0284(12) 0.0229(13) -0.0054(10) -0.0021(10) -0.0018(11)
N3 0.0340(13) 0.0330(12) 0.0342(13) -0.0090(9) -0.0082(10) -0.0012(10)
N1 0.0313(12) 0.0341(12) 0.0367(13) -0.0097(10) -0.0002(10) -0.0056(10)
C47 0.0287(13) 0.0287(12) 0.0271(13) -0.0037(10) -0.0018(10) 0.0009(10)
C44 0.0302(14) 0.0408(15) 0.0265(13) -0.0110(11) 0.0018(10) -0.0035(12)
C23 0.0299(14) 0.0256(12) 0.0311(14) -0.0101(10) -0.0030(10) -0.0002(10)
C27 0.0289(13) 0.0271(12) 0.0230(12) -0.0058(9) -0.0028(10) -0.0009(10)
N4 0.0421(14) 0.0321(12) 0.0339(13) -0.0074(9) -0.0093(10) -0.0064(10)
C26 0.0436(17) 0.0260(13) 0.0393(16) -0.0105(11) -0.0028(12) 0.0041(12)
C45 0.0292(14) 0.0273(12) 0.0265(13) -0.0041(10) -0.0046(10) -0.0017(10)
C40 0.0208(12) 0.0247(11) 0.0260(12) -0.0074(9) -0.0035(9) 0.0029(9)
C20 0.0201(12) 0.0249(11) 0.0253(12) -0.0080(9) -0.0017(9) -0.0025(9)
C51 0.0405(16) 0.0311(13) 0.0273(14) -0.0022(10) -0.0044(11) -0.0049(12)
C31 0.0431(16) 0.0366(14) 0.0232(13) -0.0084(11) -0.0011(11) 0.0005(12)
C29 0.0318(15) 0.0389(14) 0.0304(14) -0.0026(11) -0.0088(11) -0.0009(12)
C43 0.0274(14) 0.0335(14) 0.0364(15) -0.0159(11) -0.0002(11) -0.0009(11)
C48 0.0420(16) 0.0416(15) 0.0276(14) -0.0082(11) -0.0057(12) -0.0006(13)
N2 0.0441(15) 0.0563(16) 0.0383(14) -0.0212(12) 0.0028(11) -0.0190(12)
C28 0.0420(16) 0.0388(15) 0.0230(13) -0.0061(11) -0.0011(11) 0.0008(13)
C22 0.0323(14) 0.0254(12) 0.0289(14) -0.0019(10) -0.0036(11) 0.0017(11)
C30 0.0353(15) 0.0282(13) 0.0300(14) -0.0024(10) -0.0006(11) -0.0041(11)
C49 0.054(2) 0.0333(15) 0.0339(16) -0.0001(12) 0.0035(13) 0.0060(14)
C10 0.051(2) 0.0549(19) 0.0381(17) -0.0065(14) -0.0166(14) -0.0100(16)
C2 0.0493(18) 0.0350(15) 0.0428(17) -0.0068(12) -0.0004(14) -0.0136(14)
C11 0.0342(16) 0.0510(18) 0.0526(19) -0.0199(15) -0.0065(14) -0.0004(14)
C46 0.0422(17) 0.0392(16) 0.0473(18) -0.0198(13) 0.0034(13) 0.0028(13)
C1 0.0305(15) 0.0451(17) 0.058(2) -0.0088(14) -0.0049(14) -0.0026(13)
C52 0.059(2) 0.0372(16) 0.0409(17) -0.0090(13) 0.0025(15) -0.0197(15)
C12 0.0437(17) 0.0412(16) 0.0411(17) -0.0159(13) -0.0140(13) 0.0010(13)
C50 0.0294(15) 0.0457(16) 0.0358(15) -0.0046(12) 0.0005(11) -0.0041(12)
C13 0.0452(18) 0.0340(15) 0.0542(19) -0.0114(13) -0.0122(15) -0.0077(13)
C15 0.058(2) 0.0532(19) 0.0445(19) 0.0018(15) -0.0054(16) -0.0185(17)
C33 0.071(2) 0.0529(19) 0.0355(17) -0.0141(14) -0.0163(16) -0.0123(17)
C14 0.0494(19) 0.0402(16) 0.0526(19) -0.0156(14) -0.0045(15) -0.0047(14)
C3 0.0472(19) 0.0399(16) 0.0493(19) -0.0169(14) 0.0035(14) -0.0144(14)
C4 0.0428(18) 0.059(2) 0.0447(18) -0.0225(15) -0.0030(14) -0.0135(15)
C34 0.150(5) 0.064(2) 0.0296(18) -0.0126(16) -0.025(2) 0.047(3)
C5 0.044(2) 0.090(3) 0.080(3) -0.052(2) -0.0060(19) -0.004(2)
C6 0.077(3) 0.087(3) 0.043(2) -0.0194(19) 0.0059(18) -0.035(2)
C54 0.073(3) 0.047(2) 0.083(3) 0.0211(19) -0.048(2) -0.0120(19)
C32 0.069(3) 0.146(4) 0.0346(19) -0.035(2) 0.0187(18) -0.058(3)
C53 0.099(3) 0.0414(18) 0.0380(19) 0.0005(14) 0.0212(19) -0.0118(19)

loop_
_atom_type_symbol
_atom_type_description
_atom_type_scat_dispersion_real
_atom_type_scat_dispersion_imag
_atom_type_scat_source
C C 0.0033 0.0016 'International Tables Vol C Tables 4.2.6.8 and 6.1.1.4'
H H 0 0 'International Tables Vol C Tables 4.2.6.8 and 6.1.1.4'
N N 0.0061 0.0033 'International Tables Vol C Tables 4.2.6.8 and 6.1.1.4'
O O 0.0106 0.006 'International Tables Vol C Tables 4.2.6.8 and 6.1.1.4'
Na Na 0.0362 0.0249 'International Tables Vol C Tables 4.2.6.8 and 6.1.1.4'

loop_
_geom_angle_atom_site_label_1
_geom_angle_atom_site_label_2
_geom_angle_atom_site_label_3
_geom_angle
O2 Na1 O1 84.34(7)
O2 Na1 N2 147.75(9)
O1 Na1 N2 113.72(8)
O2 Na1 N1 111.11(8)
O1 Na1 N1 147.51(8)
N2 Na1 N1 68.36(8)
O2 Na1 C40 107.60(7)
O1 Na1 C40 23.26(6)
N2 Na1 C40 92.80(8)
N1 Na1 C40 131.75(8)
O2 Na1 Na2 43.26(5)
O1 Na1 Na2 41.08(5)
N2 Na1 Na2 146.34(7)
N1 Na1 Na2 145.30(6)
C40 Na1 Na2 64.34(5)
O1 Na2 O2 84.71(7)
O1 Na2 N4 145.72(8)
O2 Na2 N4 114.55(8)
O1 Na2 N3 112.31(8)
O2 Na2 N3 145.04(8)
N4 Na2 N3 68.61(7)
O1 Na2 C20 107.61(7)
O2 Na2 C20 22.94(6)
N4 Na2 C20 93.70(7)
N3 Na2 C20 130.32(7)
O1 Na2 Na1 43.57(5)
O2 Na2 Na1 41.14(5)
N4 Na2 Na1 146.13(6)
N3 Na2 Na1 145.25(6)
C20 Na2 Na1 64.04(5)
C40 O1 Na2 153.14(17)
C40 O1 Na1 111.50(15)
Na2 O1 Na1 95.35(7)
C20 O2 Na1 150.84(16)
C20 O2 Na2 113.30(15)
Na1 O2 Na2 95.59(7)
C43 C42 C41 123.0(2)
C43 C42 H42 118.5
C41 C42 H42 118.5
C42 C41 C40 119.3(2)
C42 C41 C47 119.8(2)
C40 C41 C47 120.9(2)
C24 C25 C20 118.9(2)
C24 C25 C27 119.8(2)
C20 C25 C27 121.3(2)
C25 C24 C23 123.0(2)
C25 C24 H24 118.5
C23 C24 H24 118.5
C22 C21 C20 118.8(2)
C22 C21 C31 119.5(2)
C20 C21 C31 121.7(2)
C10 N3 C11 108.9(3)
C10 N3 C12 107.0(2)
C11 N3 C12 111.1(2)
C10 N3 Na2 121.79(19)
C11 N3 Na2 100.92(17)
C12 N3 Na2 107.01(16)
C1 N1 C2 108.4(2)
C1 N1 C3 110.7(3)
C2 N1 C3 107.6(2)
C1 N1 Na1 99.88(17)
C2 N1 Na1 122.79(18)
C3 N1 Na1 107.06(18)
C48 C47 C49 107.1(2)
C48 C47 C50 108.5(2)
C49 C47 C50 106.6(2)
C48 C47 C41 109.5(2)
C49 C47 C41 112.5(2)
C50 C47 C41 112.4(2)
C43 C44 C45 123.1(3)
C43 C44 H44 118.4
C45 C44 H44 118.4
C22 C23 C24 117.4(2)
C22 C23 C26 121.5(2)
C24 C23 C26 121.1(2)
C29 C27 C28 107.2(2)
C29 C27 C25 111.7(2)
C28 C27 C25 112.5(2)
C29 C27 C30 109.1(2)
C28 C27 C30 106.9(2)
C25 C27 C30 109.3(2)
C15 N4 C14 109.2(3)
C15 N4 C13 107.4(3)
C14 N4 C13 111.0(2)
C15 N4 Na2 119.59(19)
C14 N4 Na2 98.92(17)
C13 N4 Na2 110.48(17)
C23 C26 H26A 109.5
C23 C26 H26B 109.5
H26A C26 H26B 109.5
C23 C26 H26C 109.5
H26A C26 H26C 109.5
H26B C26 H26C 109.5
C23 C26 H26D 109.5
H26A C26 H26D 141.1
H26B C26 H26D 56.3
H26C C26 H26D 56.3
C23 C26 H26E 109.5
H26A C26 H26E 56.3
H26B C26 H26E 141.1
H26C C26 H26E 56.3
H26D C26 H26E 109.5
C23 C26 H26F 109.5
H26A C26 H26F 56.3
H26B C26 H26F 56.3
H26C C26 H26F 141.1
H26D C26 H26F 109.5
H26E C26 H26F 109.5
C44 C45 C40 119.2(2)
C44 C45 C51 119.6(2)
C40 C45 C51 121.1(2)
O1 C40 C41 121.2(2)
O1 C40 C45 121.7(2)
C41 C40 C45 117.1(2)
O1 C40 Na1 45.24(12)
C41 C40 Na1 102.50(16)
C45 C40 Na1 120.86(16)
O2 C20 C21 121.4(2)
O2 C20 C25 120.8(2)
C21 C20 C25 117.8(2)
O2 C20 Na2 43.76(11)
C21 C20 Na2 117.83(16)
C25 C20 Na2 105.49(15)
C52 C51 C53 105.8(3)
C52 C51 C54 110.0(3)
C53 C51 C54 107.5(3)
C52 C51 C45 111.2(2)
C53 C51 C45 111.9(2)
C54 C51 C45 110.3(2)
C33 C31 C32 109.7(3)
C33 C31 C34 104.8(3)
C32 C31 C34 109.1(4)
C33 C31 C21 110.9(2)
C32 C31 C21 110.5(3)
C34 C31 C21 111.6(2)
C27 C29 H29A 109.5
C27 C29 H29B 109.5
H29A C29 H29B 109.5
C27 C29 H29C 109.5
H29A C29 H29C 109.5
H29B C29 H29C 109.5
C44 C43 C42 117.4(2)
C44 C43 C46 121.1(3)
C42 C43 C46 121.5(3)
C47 C48 H48A 109.5
C47 C48 H48B 109.5
H48A C48 H48B 109.5
C47 C48 H48C 109.5
H48A C48 H48C 109.5
H48B C48 H48C 109.5
C5 N2 C4 111.4(3)
C5 N2 C6 110.3(3)
C4 N2 C6 106.8(3)
C5 N2 Na1 101.9(2)
C4 N2 Na1 111.48(18)
C6 N2 Na1 115.0(2)
C27 C28 H28A 109.5
C27 C28 H28B 109.5
H28A C28 H28B 109.5
C27 C28 H28C 109.5
H28A C28 H28C 109.5
H28B C28 H28C 109.5
C23 C22 C21 123.4(2)
C23 C22 H22 118.3
C21 C22 H22 118.3
C27 C30 H30A 109.5
C27 C30 H30B 109.5
H30A C30 H30B 109.5
C27 C30 H30C 109.5
H30A C30 H30C 109.5
H30B C30 H30C 109.5
C47 C49 H49A 109.5
C47 C49 H49B 109.5
H49A C49 H49B 109.5
C47 C49 H49C 109.5
H49A C49 H49C 109.5
H49B C49 H49C 109.5
N3 C10 H10A 109.5
N3 C10 H10B 109.5
H10A C10 H10B 109.5
N3 C10 H10C 109.5
H10A C10 H10C 109.5
H10B C10 H10C 109.5
N1 C2 H2A 109.5
N1 C2 H2B 109.5
H2A C2 H2B 109.5
N1 C2 H2C 109.5
H2A C2 H2C 109.5
H2B C2 H2C 109.5
N3 C11 H11A 109.5
N3 C11 H11B 109.5
H11A C11 H11B 109.5
N3 C11 H11C 109.5
H11A C11 H11C 109.5
H11B C11 H11C 109.5
C43 C46 H46A 109.5
C43 C46 H46B 109.5
H46A C46 H46B 109.5
C43 C46 H46C 109.5
H46A C46 H46C 109.5
H46B C46 H46C 109.5
N1 C1 H1A 109.5
N1 C1 H1B 109.5
H1A C1 H1B 109.5
N1 C1 H1C 109.5
H1A C1 H1C 109.5
H1B C1 H1C 109.5
C51 C52 H52A 109.5
C51 C52 H52B 109.5
H52A C52 H52B 109.5
C51 C52 H52C 109.5
H52A C52 H52C 109.5
H52B C52 H52C 109.5
N3 C12 C13 114.4(2)
N3 C12 H12A 108.6
C13 C12 H12A 108.6
N3 C12 H12B 108.6
C13 C12 H12B 108.6
H12A C12 H12B 107.6
C47 C50 H50A 109.5
C47 C50 H50B 109.5
H50A C50 H50B 109.5
C47 C50 H50C 109.5
H50A C50 H50C 109.5
H50B C50 H50C 109.5
N4 C13 C12 114.7(3)
N4 C13 H13A 108.6
C12 C13 H13A 108.6
N4 C13 H13B 108.6
C12 C13 H13B 108.6
H13A C13 H13B 107.6
N4 C15 H15A 109.5
N4 C15 H15B 109.5
H15A C15 H15B 109.5
N4 C15 H15C 109.5
H15A C15 H15C 109.5
H15B C15 H15C 109.5
C31 C33 H33A 109.5
C31 C33 H33B 109.5
H33A C33 H33B 109.5
C31 C33 H33C 109.5
H33A C33 H33C 109.5
H33B C33 H33C 109.5
N4 C14 H14A 109.5
N4 C14 H14B 109.5
H14A C14 H14B 109.5
N4 C14 H14C 109.5
H14A C14 H14C 109.5
H14B C14 H14C 109.5
N1 C3 C4 114.1(3)
N1 C3 H3A 108.7
C4 C3 H3A 108.7
N1 C3 H3B 108.7
C4 C3 H3B 108.7
H3A C3 H3B 107.6
N2 C4 C3 115.0(3)
N2 C4 H4A 108.5
C3 C4 H4A 108.5
N2 C4 H4B 108.5
C3 C4 H4B 108.5
H4A C4 H4B 107.5
C31 C34 H34A 109.5
C31 C34 H34B 109.5
H34A C34 H34B 109.5
C31 C34 H34C 109.5
H34A C34 H34C 109.5
H34B C34 H34C 109.5
N2 C5 H5A 109.5
N2 C5 H5B 109.5
H5A C5 H5B 109.5
N2 C5 H5C 109.5
H5A C5 H5C 109.5
H5B C5 H5C 109.5
N2 C6 H6A 109.5
N2 C6 H6B 109.5
H6A C6 H6B 109.5
N2 C6 H6C 109.5
H6A C6 H6C 109.5
H6B C6 H6C 109.5
C51 C54 H54A 109.5
C51 C54 H54B 109.5
H54A C54 H54B 109.5
C51 C54 H54C 109.5
H54A C54 H54C 109.5
H54B C54 H54C 109.5
C31 C32 H32A 109.5
C31 C32 H32B 109.5
H32A C32 H32B 109.5
C31 C32 H32C 109.5
H32A C32 H32C 109.5
H32B C32 H32C 109.5
C51 C53 H53A 109.5
C51 C53 H53B 109.5
H53A C53 H53B 109.5
C51 C53 H53C 109.5
H53A C53 H53C 109.5
H53B C53 H53C 109.5

loop_
_geom_bond_atom_site_label_1
_geom_bond_atom_site_label_2
_geom_bond_distance
Na1 O2 2.2577(19)
Na1 O1 2.364(2)
Na1 N2 2.639(3)
Na1 N1 2.745(3)
Na1 C40 3.097(3)
Na1 Na2 3.4149(14)
Na2 O1 2.2539(19)
Na2 O2 2.352(2)
Na2 N4 2.682(2)
Na2 N3 2.701(3)
Na2 C20 3.123(3)
O1 C40 1.315(3)
O2 C20 1.325(3)
C42 C43 1.388(4)
C42 C41 1.397(3)
C42 H42 0.93
C41 C40 1.438(3)
C41 C47 1.542(4)
C25 C24 1.392(3)
C25 C20 1.439(3)
C25 C27 1.542(3)
C24 C23 1.392(4)
C24 H24 0.93
C21 C22 1.393(4)
C21 C20 1.438(3)
C21 C31 1.546(4)
N3 C10 1.459(4)
N3 C11 1.462(4)
N3 C12 1.470(4)
N1 C1 1.465(4)
N1 C2 1.471(4)
N1 C3 1.471(4)
C47 C48 1.536(4)
C47 C49 1.537(4)
C47 C50 1.541(4)
C44 C43 1.386(4)
C44 C45 1.393(4)
C44 H44 0.93
C23 C22 1.380(4)
C23 C26 1.511(3)
C27 C29 1.535(4)
C27 C28 1.538(4)
C27 C30 1.543(4)
N4 C15 1.458(4)
N4 C14 1.463(4)
N4 C13 1.466(4)
C26 H26A 0.96
C26 H26B 0.96
C26 H26C 0.96
C26 H26D 0.96
C26 H26E 0.96
C26 H26F 0.96
C45 C40 1.444(3)
C45 C51 1.543(4)
C51 C52 1.522(4)
C51 C53 1.533(4)
C51 C54 1.534(5)
C31 C33 1.515(4)
C31 C32 1.518(5)
C31 C34 1.541(5)
C29 H29A 0.96
C29 H29B 0.96
C29 H29C 0.96
C43 C46 1.513(4)
C48 H48A 0.96
C48 H48B 0.96
C48 H48C 0.96
N2 C5 1.444(5)
N2 C4 1.457(4)
N2 C6 1.475(5)
C28 H28A 0.96
C28 H28B 0.96
C28 H28C 0.96
C22 H22 0.93
C30 H30A 0.96
C30 H30B 0.96
C30 H30C 0.96
C49 H49A 0.96
C49 H49B 0.96
C49 H49C 0.96
C10 H10A 0.96
C10 H10B 0.96
C10 H10C 0.96
C2 H2A 0.96
C2 H2B 0.96
C2 H2C 0.96
C11 H11A 0.96
C11 H11B 0.96
C11 H11C 0.96
C46 H46A 0.96
C46 H46B 0.96
C46 H46C 0.96
C1 H1A 0.96
C1 H1B 0.96
C1 H1C 0.96
C52 H52A 0.96
C52 H52B 0.96
C52 H52C 0.96
C12 C13 1.502(4)
C12 H12A 0.97
C12 H12B 0.97
C50 H50A 0.96
C50 H50B 0.96
C50 H50C 0.96
C13 H13A 0.97
C13 H13B 0.97
C15 H15A 0.96
C15 H15B 0.96
C15 H15C 0.96
C33 H33A 0.96
C33 H33B 0.96
C33 H33C 0.96
C14 H14A 0.96
C14 H14B 0.96
C14 H14C 0.96
C3 C4 1.502(5)
C3 H3A 0.97
C3 H3B 0.97
C4 H4A 0.97
C4 H4B 0.97
C34 H34A 0.96
C34 H34B 0.96
C34 H34C 0.96
C5 H5A 0.96
C5 H5B 0.96
C5 H5C 0.96
C6 H6A 0.96
C6 H6B 0.96
C6 H6C 0.96
C54 H54A 0.96
C54 H54B 0.96
C54 H54C 0.96
C32 H32A 0.96
C32 H32B 0.96
C32 H32C 0.96
C53 H53A 0.96
C53 H53B 0.96
C53 H53C 0.96
